data_4082933
loop_
_publ_author_name
'Pittracher, Michael'
'Frisch, Ulla'
'Kopacka, Holger'
'Wurst, Klaus'
'M\"uller, Thomas'
'Oehninger, Luciano'
'Ott, Ingo'
'Wuttke, Evelyn'
'Scheerer, Stefan'
'Winter, Rainer F.'
'Bildstein, Benno'

_publ_section_title
;
 \p-Complexes of Tropolone and Its N-Derivatives: Ambidentate
 [O,O]/[N,O]/[N,N]-Cycloheptatrienyl Pentamethylcyclopentadienyl Ruthenium
 Sandwich Complexes
;
_journal_issue 7
_journal_name_full Organometallics
_journal_page_first 1630
_journal_paper_doi 10.1021/om401200t
_journal_volume 33
_journal_year 2014
_chemical_formula_sum 'C20 H24 Cu N2 O2'
_chemical_formula_weight 387.95
_chemical_name_systematic
; 
 ? 
;
_space_group_IT_number 92
_symmetry_cell_setting tetragonal
_symmetry_space_group_name_Hall 'P 4abw 2nw'
_symmetry_space_group_name_H-M 'P 41 21 2'
_atom_sites_solution_hydrogens geom
_atom_sites_solution_primary direct
_atom_sites_solution_secondary difmap
_audit_creation_method SHELXL-97
_cell_angle_alpha 90.00
_cell_angle_beta 90.00
_cell_angle_gamma 90.00
_cell_formula_units_Z 4
_cell_length_a 11.9233(2)
_cell_length_b 11.9233(2)
_cell_length_c 13.3966(2)
_cell_measurement_reflns_used 17956
_cell_measurement_temperature 233(2)
_cell_measurement_theta_max 27.5
_cell_measurement_theta_min 1.0
_cell_volume 1904.53(5)
_computing_data_collection COLLECT
_computing_data_reduction 'DENZO and SCALEPACK'
_computing_structure_refinement 'SHELXL-97 (Sheldrick, 1997)'
_computing_structure_solution 'SHELXS-97 (Sheldrick, 1990)'
_diffrn_ambient_temperature 233(2)
_diffrn_measured_fraction_theta_full 0.993
_diffrn_measured_fraction_theta_max 0.993
_diffrn_measurement_device_type 'Nonius KappaCCD'
_diffrn_measurement_method 'phi- and omega-scans'
_diffrn_radiation_monochromator graphite
_diffrn_radiation_source 'fine-focus sealed tube'
_diffrn_radiation_type MoK\a
_diffrn_radiation_wavelength 0.71073
_diffrn_reflns_av_R_equivalents 0.0252
_diffrn_reflns_av_sigmaI/netI 0.0131
_diffrn_reflns_limit_h_max 15
_diffrn_reflns_limit_h_min -15
_diffrn_reflns_limit_k_max 15
_diffrn_reflns_limit_k_min -15
_diffrn_reflns_limit_l_max 16
_diffrn_reflns_limit_l_min -17
_diffrn_reflns_number 15411
_diffrn_reflns_theta_full 27.49
_diffrn_reflns_theta_max 27.49
_diffrn_reflns_theta_min 2.85
_diffrn_standards_number 0
_exptl_absorpt_coefficient_mu 1.161
_exptl_absorpt_correction_type none
_exptl_crystal_colour black
_exptl_crystal_density_diffrn 1.353
_exptl_crystal_density_method 'not measured'
_exptl_crystal_description prism
_exptl_crystal_F_000 812
_exptl_crystal_size_max 0.45
_exptl_crystal_size_mid 0.21
_exptl_crystal_size_min 0.14
_refine_diff_density_max 0.142
_refine_diff_density_min -0.157
_refine_diff_density_rms 0.030
_refine_ls_abs_structure_details 'Flack H D (1983), Acta Cryst. A39, 876-881'
_refine_ls_abs_structure_Flack 0.004(11)
_refine_ls_extinction_method none
_refine_ls_goodness_of_fit_ref 1.103
_refine_ls_hydrogen_treatment mixed
_refine_ls_matrix_type full
_refine_ls_number_parameters 134
_refine_ls_number_reflns 2179
_refine_ls_number_restraints 5
_refine_ls_restrained_S_all 1.104
_refine_ls_R_factor_all 0.0193
_refine_ls_R_factor_gt 0.0185
_refine_ls_shift/su_max 0.002
_refine_ls_shift/su_mean 0.000
_refine_ls_structure_factor_coef Fsqd
_refine_ls_weighting_details 'calc w=1/[\s^2^(Fo^2^)+(0.0252P)^2^+0.2184P] where P=(Fo^2^+2Fc^2^)/3'
_refine_ls_weighting_scheme calc
_refine_ls_wR_factor_gt 0.0480
_refine_ls_wR_factor_ref 0.0484
_reflns_number_gt 2127
_reflns_number_total 2179
_reflns_threshold_expression >2sigma(I)
_cod_data_source_file om401200t_si_002.cif
_cod_data_source_block 15
_cod_depositor_comments 'Adding full bibliography for 4082933.cif.'
_cod_original_sg_symbol_H-M P41212
_cod_database_code 4082933

loop_
_symmetry_equiv_pos_as_xyz
'x, y, z'
'-x, -y, z+1/2'
'-y+1/2, x+1/2, z+1/4'
'y+1/2, -x+1/2, z+3/4'
'-x+1/2, y+1/2, -z+1/4'
'x+1/2, -y+1/2, -z+3/4'
'y, x, -z'
'-y, -x, -z+1/2'

loop_
_atom_site_label
_atom_site_type_symbol
_atom_site_fract_x
_atom_site_fract_y
_atom_site_fract_z
_atom_site_U_iso_or_equiv
_atom_site_adp_type
_atom_site_occupancy
_atom_site_symmetry_multiplicity
_atom_site_calc_flag
_atom_site_refinement_flags
Cu1 Cu 0.951639(13) 0.951639(13) 0.0000 0.03438(7) Uani 1 2 d S
O1 O 0.91589(9) 0.92254(9) -0.13828(7) 0.0423(2) Uani 1 1 d .
N1 N 1.07654(9) 0.85280(9) -0.02844(8) 0.0341(2) Uani 1 1 d .
C1 C 0.97575(10) 0.84376(11) -0.17779(10) 0.0341(3) Uani 1 1 d .
C2 C 1.06834(10) 0.80070(10) -0.11549(10) 0.0333(3) Uani 1 1 d .
C3 C 1.14166(12) 0.71163(12) -0.14535(11) 0.0416(3) Uani 1 1 d D
H3 H 1.1975(13) 0.6881(14) -0.1018(11) 0.043(4) Uiso 1 1 d D
C4 C 1.14295(14) 0.64778(13) -0.23052(12) 0.0488(4) Uani 1 1 d D
H4 H 1.2016(14) 0.5957(14) -0.2281(13) 0.052(5) Uiso 1 1 d D
C5 C 1.07507(14) 0.64958(14) -0.31512(13) 0.0530(4) Uani 1 1 d D
H5 H 1.089(2) 0.5975(18) -0.3631(15) 0.093(8) Uiso 1 1 d D
C6 C 0.98860(14) 0.72214(14) -0.33292(12) 0.0475(4) Uani 1 1 d D
H6 H 0.9548(17) 0.7101(16) -0.3921(12) 0.062(6) Uiso 1 1 d D
C7 C 0.94702(12) 0.80821(12) -0.27339(10) 0.0396(3) Uani 1 1 d D
H7 H 0.8918(13) 0.8518(14) -0.2969(12) 0.048(5) Uiso 1 1 d D
C8 C 1.16812(12) 0.82815(14) 0.04189(10) 0.0419(3) Uani 1 1 d .
H8 H 1.2362 0.8097 0.0029 0.050 Uiso 1 1 calc .
C9 C 1.19266(14) 0.93173(16) 0.10459(13) 0.0546(4) Uani 1 1 d .
H9A H 1.2110 0.9941 0.0610 0.082 Uiso 1 1 calc .
H9B H 1.2555 0.9166 0.1486 0.082 Uiso 1 1 calc .
H9C H 1.1271 0.9505 0.1441 0.082 Uiso 1 1 calc .
C10 C 1.13994(16) 0.72831(15) 0.10786(13) 0.0560(4) Uani 1 1 d .
H10A H 1.1243 0.6635 0.0664 0.084 Uiso 1 1 calc .
H10B H 1.0745 0.7457 0.1480 0.084 Uiso 1 1 calc .
H10C H 1.2030 0.7121 0.1513 0.084 Uiso 1 1 calc .

loop_
_atom_site_aniso_label
_atom_site_aniso_U_11
_atom_site_aniso_U_22
_atom_site_aniso_U_33
_atom_site_aniso_U_23
_atom_site_aniso_U_13
_atom_site_aniso_U_12
Cu1 0.03324(8) 0.03324(8) 0.03667(11) -0.00248(6) 0.00248(6) 0.00811(8)
O1 0.0422(5) 0.0438(6) 0.0409(5) -0.0058(4) -0.0032(4) 0.0142(4)
N1 0.0302(5) 0.0350(5) 0.0371(5) 0.0010(4) 0.0038(4) 0.0065(4)
C1 0.0322(6) 0.0319(6) 0.0380(6) 0.0009(5) 0.0066(5) -0.0008(5)
C2 0.0314(6) 0.0303(6) 0.0382(6) 0.0020(5) 0.0082(5) 0.0004(5)
C3 0.0381(7) 0.0397(7) 0.0469(8) 0.0008(6) 0.0081(6) 0.0078(6)
C4 0.0475(8) 0.0422(7) 0.0568(9) -0.0072(7) 0.0143(7) 0.0085(6)
C5 0.0551(10) 0.0489(9) 0.0550(9) -0.0173(7) 0.0141(7) -0.0001(7)
C6 0.0510(9) 0.0501(9) 0.0415(7) -0.0080(7) 0.0055(6) -0.0082(7)
C7 0.0376(6) 0.0410(6) 0.0402(7) 0.0001(5) 0.0017(6) -0.0006(6)
C8 0.0333(7) 0.0503(9) 0.0423(6) -0.0002(6) -0.0004(6) 0.0102(5)
C9 0.0472(8) 0.0626(11) 0.0540(9) -0.0071(8) -0.0085(7) 0.0019(7)
C10 0.0589(10) 0.0568(10) 0.0523(8) 0.0094(7) -0.0025(8) 0.0153(8)

loop_
_atom_type_symbol
_atom_type_description
_atom_type_scat_dispersion_real
_atom_type_scat_dispersion_imag
_atom_type_scat_source
C C 0.0033 0.0016 'International Tables Vol C Tables 4.2.6.8 and 6.1.1.4'
H H 0.0000 0.0000 'International Tables Vol C Tables 4.2.6.8 and 6.1.1.4'
O O 0.0106 0.0060 'International Tables Vol C Tables 4.2.6.8 and 6.1.1.4'
Cu Cu 0.3201 1.2651 'International Tables Vol C Tables 4.2.6.8 and 6.1.1.4'
N N 0.0061 0.0033 'International Tables Vol C Tables 4.2.6.8 and 6.1.1.4'

loop_
_geom_angle_atom_site_label_1
_geom_angle_atom_site_label_2
_geom_angle_atom_site_label_3
_geom_angle
_geom_angle_site_symmetry_1
_geom_angle_site_symmetry_3
O1 Cu1 O1 147.13(6) . 7
O1 Cu1 N1 82.63(4) . .
O1 Cu1 N1 101.09(4) 7 .
O1 Cu1 N1 101.09(4) . 7
O1 Cu1 N1 82.63(4) 7 7
N1 Cu1 N1 166.97(7) . 7
C1 O1 Cu1 113.65(9) . .
C2 N1 C8 121.64(10) . .
C2 N1 Cu1 113.68(8) . .
C8 N1 Cu1 124.47(8) . .
O1 C1 C7 117.52(12) . .
O1 C1 C2 115.73(12) . .
C7 C1 C2 126.75(12) . .
N1 C2 C3 123.25(12) . .
N1 C2 C1 112.94(11) . .
C3 C2 C1 123.81(12) . .
C4 C3 C2 130.59(14) . .
C4 C3 H3 110.3(11) . .
C2 C3 H3 119.1(11) . .
C3 C4 C5 131.43(14) . .
C3 C4 H4 110.4(11) . .
C5 C4 H4 118.2(11) . .
C6 C5 C4 126.16(15) . .
C6 C5 H5 116.4(16) . .
C4 C5 H5 117.4(16) . .
C5 C6 C7 129.47(16) . .
C5 C6 H6 112.9(13) . .
C7 C6 H6 117.6(13) . .
C6 C7 C1 131.65(14) . .
C6 C7 H7 119.2(11) . .
C1 C7 H7 109.2(11) . .
N1 C8 C10 111.38(13) . .
N1 C8 C9 109.50(11) . .
C10 C8 C9 110.92(13) . .
N1 C8 H8 108.3 . .
C10 C8 H8 108.3 . .
C9 C8 H8 108.3 . .
C8 C9 H9A 109.5 . .
C8 C9 H9B 109.5 . .
H9A C9 H9B 109.5 . .
C8 C9 H9C 109.5 . .
H9A C9 H9C 109.5 . .
H9B C9 H9C 109.5 . .
C8 C10 H10A 109.5 . .
C8 C10 H10B 109.5 . .
H10A C10 H10B 109.5 . .
C8 C10 H10C 109.5 . .
H10A C10 H10C 109.5 . .
H10B C10 H10C 109.5 . .

loop_
_geom_bond_atom_site_label_1
_geom_bond_atom_site_label_2
_geom_bond_distance
_geom_bond_site_symmetry_2
Cu1 O1 1.9322(9) .
Cu1 O1 1.9322(9) 7
Cu1 N1 1.9370(10) .
Cu1 N1 1.9370(10) 7
O1 C1 1.2930(16) .
N1 C2 1.3250(17) .
N1 C8 1.4719(17) .
C1 C7 1.3918(19) .
C1 C2 1.4761(18) .
C2 C3 1.4325(18) .
C3 C4 1.372(2) .
C3 H3 0.929(13) .
C4 C5 1.393(2) .
C4 H4 0.936(14) .
C5 C6 1.367(2) .
C5 H5 0.908(16) .
C6 C7 1.391(2) .
C6 H6 0.901(14) .
C7 H7 0.896(13) .
C8 C10 1.520(2) .
C8 C9 1.522(2) .
C8 H8 0.9900 .
C9 H9A 0.9700 .
C9 H9B 0.9700 .
C9 H9C 0.9700 .
C10 H10A 0.9700 .
C10 H10B 0.9700 .
C10 H10C 0.9700 .
